data_4503772
loop_
_publ_author_name
'Wu, Benlai'
'Liu, Caiping'
'Yuan, Daqiang'
'Jiang, Feilong'
'Hong, Maochun'

_publ_section_title
;
 Molecule Cleft and Squares with Binicotinic Bishydrazone Ligand: Crystal
 Structures, Spectroscopic Properties, and Calculation
;
_journal_issue 10
_journal_name_full 'Crystal Growth &amp; Design'
_journal_page_first 3791
_journal_paper_doi 10.1021/cg8004322
_journal_volume 8
_journal_year 2008
_chemical_formula_moiety 'C26 H20 N6 O4, H2 O'
_chemical_formula_sum 'C26 H22 N6 O5'
_chemical_formula_weight 498.50
_chemical_name_systematic
; 
 2,2'-Bipyridyl-3,3'-bis(N,N'-disalicylidene)-formyhydrazone 
 monohydrate 
;
_space_group_IT_number 2
_symmetry_cell_setting triclinic
_symmetry_space_group_name_Hall '-P 1'
_symmetry_space_group_name_H-M 'P -1'
_atom_sites_solution_hydrogens geom
_atom_sites_solution_primary direct
_atom_sites_solution_secondary difmap
_audit_creation_method CrystalClearVersion1.3
_cell_angle_alpha 98.569(5)
_cell_angle_beta 90.687(5)
_cell_angle_gamma 93.486(5)
_cell_formula_units_Z 2
_cell_length_a 7.317(2)
_cell_length_b 10.273(3)
_cell_length_c 15.740(4)
_cell_measurement_reflns_used 2965
_cell_measurement_temperature 130(2)
_cell_measurement_theta_max 28.2812
_cell_measurement_theta_min 1.3086
_cell_volume 1167.5(6)
_computing_cell_refinement CrystalClear
_computing_data_collection 'CrystalClear (Rigaku, 2000)'
_computing_data_reduction CrystalClear
_computing_molecular_graphics SHELXL97
_computing_publication_material 'SHELXTL (Sheldrick, 1997b)'
_computing_structure_refinement 'SHELXS97 (Sheldrick, 1997a)'
_computing_structure_solution 'SHELXS97 (Sheldrick, 1997a)'
_diffrn_ambient_temperature 130(2)
_diffrn_measured_fraction_theta_full 0.982
_diffrn_measured_fraction_theta_max 0.982
_diffrn_measurement_device_type 'Mercury CCD'
_diffrn_measurement_method '\w scan'
_diffrn_radiation_monochromator graphite
_diffrn_radiation_source 'fine-focus sealed tube'
_diffrn_radiation_type MoK\a
_diffrn_radiation_wavelength 0.71073
_diffrn_reflns_av_R_equivalents 0.0171
_diffrn_reflns_av_sigmaI/netI 0.0280
_diffrn_reflns_limit_h_max 9
_diffrn_reflns_limit_h_min -9
_diffrn_reflns_limit_k_max 11
_diffrn_reflns_limit_k_min -13
_diffrn_reflns_limit_l_max 20
_diffrn_reflns_limit_l_min -18
_diffrn_reflns_number 9680
_diffrn_reflns_theta_full 28.28
_diffrn_reflns_theta_max 28.28
_diffrn_reflns_theta_min 2.01
_exptl_absorpt_coefficient_mu 0.102
_exptl_absorpt_correction_T_max 0.9982
_exptl_absorpt_correction_T_min 0.9621
_exptl_absorpt_correction_type multi-scan
_exptl_absorpt_process_details '(CrystalClear; Rigaku, 2000)'
_exptl_crystal_colour Yellow
_exptl_crystal_density_diffrn 1.418
_exptl_crystal_density_method 'not measured'
_exptl_crystal_description Prism
_exptl_crystal_F_000 520
_exptl_crystal_size_max 0.5000
_exptl_crystal_size_mid 0.2200
_exptl_crystal_size_min 0.1000
_refine_diff_density_max 0.338
_refine_diff_density_min -0.199
_refine_diff_density_rms 0.044
_refine_ls_extinction_method none
_refine_ls_goodness_of_fit_ref 1.049
_refine_ls_hydrogen_treatment refall
_refine_ls_matrix_type full
_refine_ls_number_parameters 422
_refine_ls_number_reflns 5692
_refine_ls_number_restraints 0
_refine_ls_restrained_S_all 1.049
_refine_ls_R_factor_all 0.0516
_refine_ls_R_factor_gt 0.0427
_refine_ls_shift/su_max 0.000
_refine_ls_shift/su_mean 0.000
_refine_ls_structure_factor_coef Fsqd
_refine_ls_weighting_details 'calc w=1/[\s^2^(Fo^2^)+(0.0642P)^2^+0.2321P] where P=(Fo^2^+2Fc^2^)/3'
_refine_ls_weighting_scheme calc
_refine_ls_wR_factor_gt 0.1094
_refine_ls_wR_factor_ref 0.1162
_reflns_number_gt 4905
_reflns_number_total 5692
_reflns_threshold_expression I>2\s(I)
_cod_data_source_file cg8004322_si_001.cif
_cod_data_source_block Cocry-(H4L).H2O
_cod_depositor_comments
;
The following automatic conversions were performed:

'_symmetry_cell_setting' value 'Triclinic' changed to 'triclinic'
according to /home/saulius/struct/CIF-dictionaries/cif_core.dic
dictionary named 'cif_core.dic' version 2.4.1 from
2010-06-29.

'_exptl_absorpt_correction_type' value 'Multi-scan'
changed to 'multi-scan' according to
/home/saulius/struct/CIF-dictionaries/cif_core.dic dictionary named
'cif_core.dic' version 2.4.1 from 2010-06-29.

Automatic conversion script
Id: cif_fix_values 1715 2011-07-08 13:25:40Z adriana 
;
_cod_original_sg_symbol_H-M P-1
_cod_database_code 4503772

loop_
_symmetry_equiv_pos_as_xyz
'x, y, z'
'-x, -y, -z'

loop_
_atom_site_label
_atom_site_type_symbol
_atom_site_fract_x
_atom_site_fract_y
_atom_site_fract_z
_atom_site_U_iso_or_equiv
_atom_site_adp_type
_atom_site_occupancy
_atom_site_symmetry_multiplicity
_atom_site_calc_flag
O1 O 0.20386(12) 0.61009(9) 0.20972(6) 0.0228(2) Uani 1 1 d
O2 O 0.28083(13) 0.78567(9) 0.00662(6) 0.0231(2) Uani 1 1 d
O3 O 0.31882(14) 0.46491(11) 0.42253(7) 0.0346(3) Uani 1 1 d
O4 O 0.40258(14) 0.77856(10) -0.23072(7) 0.0304(2) Uani 1 1 d
O5 O 0.54202(15) 0.49441(12) 0.24205(8) 0.0369(3) Uani 1 1 d
N1 N -0.14119(14) 0.74196(10) 0.02032(6) 0.0180(2) Uani 1 1 d
N2 N -0.03698(14) 0.87275(10) 0.22547(6) 0.0194(2) Uani 1 1 d
N3 N -0.05766(15) 0.51100(11) 0.25489(7) 0.0205(2) Uani 1 1 d
N4 N 0.03367(15) 0.46756(11) 0.32110(6) 0.0207(2) Uani 1 1 d
N5 N 0.26476(14) 0.99407(10) -0.02342(6) 0.0176(2) Uani 1 1 d
N6 N 0.33659(14) 0.95651(10) -0.10310(6) 0.0181(2) Uani 1 1 d
C1 C -0.05770(15) 0.72427(11) 0.09390(7) 0.0153(2) Uani 1 1 d
C2 C -0.07017(15) 0.60316(12) 0.12456(7) 0.0157(2) Uani 1 1 d
C3 C -0.17457(16) 0.49842(12) 0.07704(8) 0.0175(2) Uani 1 1 d
C4 C -0.25994(16) 0.51603(12) 0.00090(8) 0.0184(2) Uani 1 1 d
C5 C -0.23871(17) 0.63881(12) -0.02497(8) 0.0194(2) Uani 1 1 d
C6 C 0.03947(16) 0.57935(11) 0.20111(7) 0.0170(2) Uani 1 1 d
C7 C 0.02505(15) 0.84824(11) 0.14541(7) 0.0157(2) Uani 1 1 d
C8 C 0.13748(15) 0.93974(11) 0.10860(7) 0.0156(2) Uani 1 1 d
C9 C 0.16934(17) 1.06565(12) 0.15540(8) 0.0190(2) Uani 1 1 d
C10 C 0.09727(17) 1.09376(13) 0.23660(8) 0.0218(3) Uani 1 1 d
C11 C 0.00243(17) 0.99319(13) 0.27019(8) 0.0209(3) Uani 1 1 d
C12 C 0.23112(16) 0.89734(12) 0.02602(7) 0.0165(2) Uani 1 1 d
C13 C -0.06072(18) 0.39960(13) 0.36917(8) 0.0216(3) Uani 1 1 d
C14 C 0.02637(17) 0.35101(13) 0.44091(8) 0.0207(3) Uani 1 1 d
C15 C 0.21006(17) 0.38732(13) 0.46602(8) 0.0228(3) Uani 1 1 d
C16 C 0.28509(19) 0.34403(15) 0.53784(9) 0.0272(3) Uani 1 1 d
C17 C 0.18096(19) 0.26293(15) 0.58359(9) 0.0279(3) Uani 1 1 d
C18 C 0.0011(2) 0.22510(16) 0.55920(10) 0.0334(3) Uani 1 1 d
C19 C -0.07560(19) 0.26911(15) 0.48876(9) 0.0303(3) Uani 1 1 d
C20 C 0.39157(16) 1.04815(12) -0.14612(8) 0.0181(2) Uani 1 1 d
C21 C 0.45410(16) 1.01295(13) -0.23345(8) 0.0196(2) Uani 1 1 d
C22 C 0.51444(18) 1.11297(15) -0.27954(9) 0.0257(3) Uani 1 1 d
C23 C 0.5723(2) 1.08253(18) -0.36350(10) 0.0340(3) Uani 1 1 d
C24 C 0.5727(2) 0.95188(18) -0.40126(9) 0.0351(4) Uani 1 1 d
C25 C 0.51406(19) 0.85135(17) -0.35711(9) 0.0306(3) Uani 1 1 d
C26 C 0.45464(17) 0.88090(14) -0.27313(8) 0.0234(3) Uani 1 1 d
H3A H 0.246(3) 0.488(2) 0.3794(14) 0.061(6) Uiso 1 1 d
H4A H 0.371(3) 0.814(2) -0.1781(16) 0.066(7) Uiso 1 1 d
H5A H 0.517(3) 0.409(2) 0.2384(14) 0.060(6) Uiso 1 1 d
H9A H 0.248(2) 1.1324(16) 0.1318(10) 0.024(4) Uiso 1 1 d
H10A H 0.122(2) 1.1777(17) 0.2705(11) 0.030(4) Uiso 1 1 d
H11A H -0.043(2) 1.0070(16) 0.3284(10) 0.026(4) Uiso 1 1 d
H13A H -0.193(2) 0.3791(16) 0.3577(10) 0.025(4) Uiso 1 1 d
H16A H 0.411(3) 0.3693(19) 0.5558(12) 0.044(5) Uiso 1 1 d
H17A H 0.233(2) 0.2344(17) 0.6339(11) 0.034(4) Uiso 1 1 d
H18A H -0.069(3) 0.1710(19) 0.5927(12) 0.044(5) Uiso 1 1 d
H19A H -0.205(3) 0.2414(18) 0.4696(11) 0.038(5) Uiso 1 1 d
H20A H 0.388(2) 1.1402(16) -0.1220(10) 0.023(4) Uiso 1 1 d
H22A H 0.513(2) 1.2072(17) -0.2497(10) 0.026(4) Uiso 1 1 d
H23A H 0.612(3) 1.155(2) -0.3949(13) 0.046(5) Uiso 1 1 d
H24A H 0.618(3) 0.9309(19) -0.4586(13) 0.046(5) Uiso 1 1 d
H25A H 0.520(3) 0.757(2) -0.3811(12) 0.044(5) Uiso 1 1 d
H3B H -0.182(3) 0.5042(18) 0.2503(11) 0.038(5) Uiso 1 1 d
H4B H -0.332(2) 0.4445(15) -0.0338(10) 0.022(4) Uiso 1 1 d
H5B H 0.440(3) 0.529(2) 0.2363(14) 0.058(6) Uiso 1 1 d
H3C H -0.184(2) 0.4126(16) 0.0962(10) 0.027(4) Uiso 1 1 d
H5C H 0.216(2) 1.0743(18) -0.0114(11) 0.032(4) Uiso 1 1 d
H5D H -0.299(2) 0.6565(15) -0.0778(10) 0.022(4) Uiso 1 1 d

loop_
_atom_site_aniso_label
_atom_site_aniso_U_11
_atom_site_aniso_U_22
_atom_site_aniso_U_33
_atom_site_aniso_U_23
_atom_site_aniso_U_13
_atom_site_aniso_U_12
O1 0.0192(4) 0.0248(5) 0.0260(5) 0.0093(4) -0.0023(3) 0.0003(3)
O2 0.0305(5) 0.0153(4) 0.0244(4) 0.0041(3) 0.0051(4) 0.0052(4)
O3 0.0237(5) 0.0483(7) 0.0366(6) 0.0248(5) -0.0004(4) -0.0042(4)
O4 0.0365(6) 0.0207(5) 0.0323(5) -0.0010(4) 0.0075(4) 0.0001(4)
O5 0.0228(5) 0.0314(6) 0.0599(8) 0.0168(5) 0.0035(5) 0.0028(4)
N1 0.0218(5) 0.0161(5) 0.0167(5) 0.0037(4) -0.0010(4) 0.0024(4)
N2 0.0214(5) 0.0204(5) 0.0167(5) 0.0033(4) -0.0001(4) 0.0031(4)
N3 0.0205(5) 0.0246(6) 0.0182(5) 0.0097(4) -0.0021(4) 0.0004(4)
N4 0.0255(5) 0.0216(5) 0.0164(5) 0.0067(4) -0.0019(4) 0.0031(4)
N5 0.0219(5) 0.0148(5) 0.0167(5) 0.0030(4) 0.0022(4) 0.0042(4)
N6 0.0182(5) 0.0202(5) 0.0164(5) 0.0032(4) 0.0006(4) 0.0034(4)
C1 0.0157(5) 0.0144(5) 0.0163(5) 0.0037(4) 0.0022(4) 0.0026(4)
C2 0.0155(5) 0.0172(6) 0.0154(5) 0.0048(4) 0.0023(4) 0.0027(4)
C3 0.0183(5) 0.0151(6) 0.0199(6) 0.0050(4) 0.0031(4) 0.0012(4)
C4 0.0173(5) 0.0170(6) 0.0201(6) 0.0007(4) 0.0003(4) 0.0001(4)
C5 0.0218(6) 0.0193(6) 0.0173(5) 0.0031(4) -0.0020(4) 0.0030(5)
C6 0.0199(5) 0.0142(5) 0.0174(5) 0.0036(4) -0.0001(4) 0.0024(4)
C7 0.0171(5) 0.0146(5) 0.0163(5) 0.0041(4) -0.0022(4) 0.0037(4)
C8 0.0170(5) 0.0150(5) 0.0157(5) 0.0042(4) -0.0023(4) 0.0040(4)
C9 0.0200(6) 0.0152(6) 0.0220(6) 0.0032(5) -0.0033(4) 0.0014(4)
C10 0.0245(6) 0.0181(6) 0.0213(6) -0.0026(5) -0.0044(5) 0.0042(5)
C11 0.0228(6) 0.0243(6) 0.0155(5) 0.0009(5) -0.0012(4) 0.0050(5)
C12 0.0169(5) 0.0155(5) 0.0170(5) 0.0024(4) -0.0024(4) -0.0002(4)
C13 0.0230(6) 0.0218(6) 0.0206(6) 0.0061(5) -0.0020(5) -0.0002(5)
C14 0.0236(6) 0.0221(6) 0.0175(6) 0.0066(5) 0.0006(5) 0.0027(5)
C15 0.0223(6) 0.0264(7) 0.0211(6) 0.0075(5) 0.0037(5) 0.0028(5)
C16 0.0220(6) 0.0365(8) 0.0250(7) 0.0091(6) -0.0005(5) 0.0058(5)
C17 0.0288(7) 0.0372(8) 0.0213(6) 0.0130(6) 0.0013(5) 0.0106(6)
C18 0.0312(7) 0.0427(9) 0.0320(7) 0.0243(7) 0.0020(6) 0.0006(6)
C19 0.0251(7) 0.0376(8) 0.0315(7) 0.0184(6) -0.0027(5) -0.0029(6)
C20 0.0162(5) 0.0186(6) 0.0199(6) 0.0040(5) -0.0013(4) 0.0017(4)
C21 0.0153(5) 0.0254(6) 0.0190(6) 0.0058(5) -0.0008(4) 0.0026(4)
C22 0.0198(6) 0.0326(8) 0.0275(7) 0.0125(6) 0.0025(5) 0.0036(5)
C23 0.0248(7) 0.0535(10) 0.0291(7) 0.0220(7) 0.0056(5) 0.0071(6)
C24 0.0242(7) 0.0632(11) 0.0186(6) 0.0066(6) 0.0019(5) 0.0081(7)
C25 0.0222(6) 0.0444(9) 0.0226(6) -0.0043(6) -0.0008(5) 0.0037(6)
C26 0.0187(6) 0.0298(7) 0.0210(6) 0.0017(5) -0.0011(5) 0.0014(5)

loop_
_atom_type_symbol
_atom_type_description
_atom_type_scat_dispersion_real
_atom_type_scat_dispersion_imag
_atom_type_scat_source
C C 0.0033 0.0016 'International Tables Vol C Tables 4.2.6.8 and 6.1.1.4'
H H 0.0000 0.0000 'International Tables Vol C Tables 4.2.6.8 and 6.1.1.4'
N N 0.0061 0.0033 'International Tables Vol C Tables 4.2.6.8 and 6.1.1.4'
O O 0.0106 0.0060 'International Tables Vol C Tables 4.2.6.8 and 6.1.1.4'

loop_
_geom_angle_atom_site_label_1
_geom_angle_atom_site_label_2
_geom_angle_atom_site_label_3
_geom_angle
C15 O3 H3A 106.2(14)
C26 O4 H4A 107.0(15)
H5A O5 H5B 106(2)
C1 N1 C5 118.35(10)
C7 N2 C11 117.82(11)
C6 N3 N4 118.71(10)
C6 N3 H3B 119.2(12)
N4 N3 H3B 121.6(12)
C13 N4 N3 117.30(11)
C12 N5 N6 116.78(10)
C12 N5 H5C 121.8(11)
N6 N5 H5C 119.6(11)
C20 N6 N5 117.72(10)
N1 C1 C2 122.14(10)
N1 C1 C7 114.24(10)
C2 C1 C7 123.05(10)
C3 C2 C1 118.33(11)
C3 C2 C6 119.39(10)
C1 C2 C6 121.99(10)
C4 C3 C2 119.70(11)
C4 C3 H3C 120.0(9)
C2 C3 H3C 120.3(9)
C5 C4 C3 118.05(11)
C5 C4 H4B 120.6(9)
C3 C4 H4B 121.4(9)
N1 C5 C4 123.42(11)
N1 C5 H5D 115.6(9)
C4 C5 H5D 120.9(9)
O1 C6 N3 124.11(11)
O1 C6 C2 122.37(11)
N3 C6 C2 113.28(10)
N2 C7 C8 122.98(11)
N2 C7 C1 114.19(10)
C8 C7 C1 122.22(10)
C9 C8 C7 117.51(11)
C9 C8 C12 122.24(11)
C7 C8 C12 120.02(10)
C10 C9 C8 119.53(12)
C10 C9 H9A 120.5(9)
C8 C9 H9A 119.9(9)
C11 C10 C9 118.36(12)
C11 C10 H10A 120.5(10)
C9 C10 H10A 120.9(10)
N2 C11 C10 123.37(12)
N2 C11 H11A 115.6(9)
C10 C11 H11A 121.0(9)
O2 C12 N5 122.77(11)
O2 C12 C8 122.06(11)
N5 C12 C8 115.08(10)
N4 C13 C14 120.41(12)
N4 C13 H13A 120.4(9)
C14 C13 H13A 119.2(9)
C19 C14 C15 118.29(12)
C19 C14 C13 119.62(12)
C15 C14 C13 122.05(11)
O3 C15 C16 117.86(12)
O3 C15 C14 122.01(12)
C16 C15 C14 120.13(12)
C17 C16 C15 120.17(13)
C17 C16 H16A 119.3(11)
C15 C16 H16A 120.6(11)
C16 C17 C18 120.43(13)
C16 C17 H17A 119.8(10)
C18 C17 H17A 119.8(10)
C17 C18 C19 119.88(13)
C17 C18 H18A 119.0(11)
C19 C18 H18A 121.1(11)
C18 C19 C14 121.10(13)
C18 C19 H19A 120.9(10)
C14 C19 H19A 118.0(10)
N6 C20 C21 119.55(11)
N6 C20 H20A 121.0(9)
C21 C20 H20A 119.4(9)
C22 C21 C26 118.93(12)
C22 C21 C20 119.19(12)
C26 C21 C20 121.88(11)
C23 C22 C21 120.51(14)
C23 C22 H22A 122.0(9)
C21 C22 H22A 117.5(9)
C24 C23 C22 119.66(14)
C24 C23 H23A 121.6(11)
C22 C23 H23A 118.7(11)
C25 C24 C23 120.94(14)
C25 C24 H24A 119.6(12)
C23 C24 H24A 119.5(12)
C24 C25 C26 119.82(15)
C24 C25 H25A 122.7(11)
C26 C25 H25A 117.4(11)
O4 C26 C25 118.08(13)
O4 C26 C21 121.77(12)
C25 C26 C21 120.13(13)

loop_
_geom_bond_atom_site_label_1
_geom_bond_atom_site_label_2
_geom_bond_distance
O1 C6 1.2255(15)
O2 C12 1.2210(15)
O3 C15 1.3549(16)
O3 H3A 0.92(2)
O4 C26 1.3649(17)
O4 H4A 0.89(2)
O5 H5A 0.88(2)
O5 H5B 0.86(2)
N1 C1 1.3442(15)
N1 C5 1.3457(16)
N2 C7 1.3381(16)
N2 C11 1.3422(17)
N3 C6 1.3584(16)
N3 N4 1.3748(14)
N3 H3B 0.909(19)
N4 C13 1.2838(17)
N5 C12 1.3635(15)
N5 N6 1.3763(14)
N5 H5C 0.913(18)
N6 C20 1.2873(16)
C1 C2 1.3984(16)
C1 C7 1.4942(16)
C2 C3 1.3955(16)
C2 C6 1.4979(16)
C3 C4 1.3854(17)
C3 H3C 0.973(17)
C4 C5 1.3827(17)
C4 H4B 0.970(15)
C5 H5D 0.982(15)
C7 C8 1.4056(16)
C8 C9 1.3948(17)
C8 C12 1.4958(16)
C9 C10 1.3856(18)
C9 H9A 0.985(16)
C10 C11 1.3831(19)
C10 H10A 0.949(17)
C11 H11A 0.971(16)
C13 C14 1.4559(17)
C13 H13A 0.986(16)
C14 C19 1.3993(18)
C14 C15 1.4085(18)
C15 C16 1.3935(19)
C16 C17 1.381(2)
C16 H16A 0.966(19)
C17 C18 1.383(2)
C17 H17A 0.967(18)
C18 C19 1.383(2)
C18 H18A 0.96(2)
C19 H19A 1.001(18)
C20 C21 1.4548(17)
C20 H20A 0.967(16)
C21 C22 1.3971(18)
C21 C26 1.4066(19)
C22 C23 1.389(2)
C22 H22A 1.011(16)
C23 C24 1.385(3)
C23 H23A 0.99(2)
C24 C25 1.379(2)
C24 H24A 0.96(2)
C25 C26 1.3924(19)
C25 H25A 0.99(2)

loop_
_geom_hbond_atom_site_label_D
_geom_hbond_atom_site_label_H
_geom_hbond_atom_site_label_A
_geom_hbond_distance_DH
_geom_hbond_distance_HA
_geom_hbond_distance_DA
_geom_hbond_angle_DHA
_geom_hbond_site_symmetry_A
N3 H3B O5 0.909(19) 2.018(19) 2.9264(17) 178.4(17) 1_455
N5 H5C N1 0.913(18) 2.021(18) 2.9041(16) 162.2(15) 2_575
O5 H5A O4 0.88(2) 2.03(3) 2.8375(18) 151(2) 2_665
O3 H3A N4 0.92(2) 1.78(2) 2.6158(16) 149(2) .
O5 H5B O1 0.86(2) 2.03(3) 2.8811(16) 174(2) .
O4 H4A N6 0.89(2) 1.77(2) 2.5781(15) 149(2) .

loop_
_geom_torsion_atom_site_label_1
_geom_torsion_atom_site_label_2
_geom_torsion_atom_site_label_3
_geom_torsion_atom_site_label_4
_geom_torsion
C6 N3 N4 C13 -177.81(11)
C12 N5 N6 C20 -171.12(10)
C5 N1 C1 C2 -0.36(17)
C5 N1 C1 C7 -171.99(10)
N1 C1 C2 C3 -0.64(17)
C7 C1 C2 C3 170.25(10)
N1 C1 C2 C6 173.05(10)
C7 C1 C2 C6 -16.07(17)
C1 C2 C3 C4 1.00(17)
C6 C2 C3 C4 -172.86(11)
C2 C3 C4 C5 -0.39(17)
C1 N1 C5 C4 1.04(18)
C3 C4 C5 N1 -0.67(19)
N4 N3 C6 O1 -3.17(18)
N4 N3 C6 C2 171.34(10)
C3 C2 C6 O1 126.48(13)
C1 C2 C6 O1 -47.15(17)
C3 C2 C6 N3 -48.14(15)
C1 C2 C6 N3 138.24(11)
C11 N2 C7 C8 3.85(17)
C11 N2 C7 C1 -167.33(10)
N1 C1 C7 N2 122.66(11)
C2 C1 C7 N2 -48.88(15)
N1 C1 C7 C8 -48.60(15)
C2 C1 C7 C8 139.87(12)
N2 C7 C8 C9 -6.50(17)
C1 C7 C8 C9 163.99(10)
N2 C7 C8 C12 168.16(10)
C1 C7 C8 C12 -21.35(16)
C7 C8 C9 C10 2.85(17)
C12 C8 C9 C10 -171.68(11)
C8 C9 C10 C11 2.92(18)
C7 N2 C11 C10 2.52(18)
C9 C10 C11 N2 -5.90(19)
N6 N5 C12 O2 8.54(17)
N6 N5 C12 C8 -174.67(9)
C9 C8 C12 O2 142.76(12)
C7 C8 C12 O2 -31.64(16)
C9 C8 C12 N5 -34.05(16)
C7 C8 C12 N5 151.55(10)
N3 N4 C13 C14 -179.58(11)
N4 C13 C14 C19 -175.36(13)
N4 C13 C14 C15 6.8(2)
C19 C14 C15 O3 179.15(13)
C13 C14 C15 O3 -3.0(2)
C19 C14 C15 C16 -1.2(2)
C13 C14 C15 C16 176.63(12)
O3 C15 C16 C17 -178.92(13)
C14 C15 C16 C17 1.4(2)
C15 C16 C17 C18 -0.7(2)
C16 C17 C18 C19 -0.3(2)
C17 C18 C19 C14 0.5(2)
C15 C14 C19 C18 0.3(2)
C13 C14 C19 C18 -177.64(14)
N5 N6 C20 C21 -174.86(10)
N6 C20 C21 C22 -179.67(11)
N6 C20 C21 C26 0.70(18)
C26 C21 C22 C23 0.62(19)
C20 C21 C22 C23 -179.02(12)
C21 C22 C23 C24 -1.0(2)
C22 C23 C24 C25 0.9(2)
C23 C24 C25 C26 -0.4(2)
C24 C25 C26 O4 -178.17(12)
C24 C25 C26 C21 0.1(2)
C22 C21 C26 O4 178.01(11)
C20 C21 C26 O4 -2.36(18)
C22 C21 C26 C25 -0.20(18)
C20 C21 C26 C25 179.44(11)

loop_
_cod_related_entry_id
_cod_related_entry_database
_cod_related_entry_code
1 ChemSpider 30661428
